data_1555415
loop_
_publ_author_name
'Shen, Yang'
'Li, Linbin'
'Pan, Zhisheng'
'Wang, Yinglu'
'Li, Jundong'
'Wang, Kuangyu'
'Wang, Xiance'
'Zhang, Youyu'
'Hu, Tianhui'
'Zhang, Yandong'

_publ_section_title
;
 Protecting-Group-Free Total Synthesis of (-)-Jiadifenolide: Development
 of a [4 + 1] Annulation toward Multisubstituted Tetrahydrofurans.
;
_journal_issue 21
_journal_name_full 'Organic letters'
_journal_page_first 5480
_journal_page_last 5483
_journal_paper_doi 10.1021/acs.orglett.5b02845
_journal_volume 17
_journal_year 2015
_chemical_formula_moiety 'C14 H22 O4'
_chemical_formula_sum 'C14 H22 O4'
_chemical_formula_weight 254.32
_space_group_IT_number 19
_space_group_name_Hall 'P 2ac 2ab'
_space_group_name_H-M_alt 'P 21 21 21'
_symmetry_cell_setting orthorhombic
_symmetry_space_group_name_H-M 'P 21 21 21'
_atom_sites_solution_hydrogens geom
_atom_sites_solution_primary direct
_atom_sites_solution_secondary difmap
_audit_creation_method SHELXL-97
_cell_angle_alpha 90.00
_cell_angle_beta 90.00
_cell_angle_gamma 90.00
_cell_formula_units_Z 4
_cell_length_a 6.5953(15)
_cell_length_b 9.079(2)
_cell_length_c 21.403(5)
_cell_measurement_reflns_used 4230
_cell_measurement_temperature 173(2)
_cell_measurement_theta_max 28.40
_cell_measurement_theta_min 2.44
_cell_volume 1281.6(5)
_computing_structure_refinement 'SHELXL-97 (Sheldrick, 1997)'
_computing_structure_solution 'SHELXS-97 (Sheldrick, 1990)'
_diffrn_ambient_temperature 173(2)
_diffrn_measured_fraction_theta_full 0.999
_diffrn_measured_fraction_theta_max 0.999
_diffrn_measurement_device_type 'Xcalibur, Sapphire3, Gemini ultra'
_diffrn_measurement_method '\w scans'
_diffrn_radiation_monochromator graphite
_diffrn_radiation_source 'fine-focus sealed tube'
_diffrn_radiation_type MoK\a
_diffrn_radiation_wavelength 0.71073
_diffrn_reflns_av_R_equivalents 0.0209
_diffrn_reflns_av_sigmaI/netI 0.0241
_diffrn_reflns_limit_h_max 7
_diffrn_reflns_limit_h_min -7
_diffrn_reflns_limit_k_max 6
_diffrn_reflns_limit_k_min -10
_diffrn_reflns_limit_l_max 25
_diffrn_reflns_limit_l_min -25
_diffrn_reflns_number 6452
_diffrn_reflns_theta_full 24.99
_diffrn_reflns_theta_max 24.99
_diffrn_reflns_theta_min 1.90
_exptl_absorpt_coefficient_mu 0.095
_exptl_absorpt_correction_type none
_exptl_crystal_colour Colorless
_exptl_crystal_density_diffrn 1.318
_exptl_crystal_density_method 'not measured'
_exptl_crystal_description Plate
_exptl_crystal_F_000 552
_exptl_crystal_size_max 1.2
_exptl_crystal_size_mid 0.7
_exptl_crystal_size_min 0.4
_refine_diff_density_max 0.397
_refine_diff_density_min -0.369
_refine_diff_density_rms 0.055
_refine_ls_abs_structure_details 'Flack H D (1983), Acta Cryst. A39, 876-881'
_refine_ls_abs_structure_Flack 0.5(15)
_refine_ls_extinction_method none
_refine_ls_goodness_of_fit_ref 1.000
_refine_ls_hydrogen_treatment constr
_refine_ls_matrix_type full
_refine_ls_number_parameters 163
_refine_ls_number_reflns 2253
_refine_ls_number_restraints 0
_refine_ls_restrained_S_all 1.000
_refine_ls_R_factor_all 0.0512
_refine_ls_R_factor_gt 0.0505
_refine_ls_shift/su_max 0.000
_refine_ls_shift/su_mean 0.000
_refine_ls_structure_factor_coef Fsqd
_refine_ls_weighting_details 'calc w=1/[\s^2^(Fo^2^)+(0.1648P)^2^+0.0000P] where P=(Fo^2^+2Fc^2^)/3'
_refine_ls_weighting_scheme calc
_refine_ls_wR_factor_gt 0.1765
_refine_ls_wR_factor_ref 0.1778
_reflns_number_gt 2208
_reflns_number_total 2253
_reflns_threshold_expression >2sigma(I)
_cod_data_source_file ol5b02845_si_002.cif
_cod_data_source_block 1
_cod_original_sg_symbol_H-M P2(1)2(1)2(1)
_cod_database_code 1555415

loop_
_symmetry_equiv_pos_as_xyz
'x, y, z'
'-x+1/2, -y, z+1/2'
'-x, y+1/2, -z+1/2'
'x+1/2, -y+1/2, -z'

loop_
_atom_site_label
_atom_site_type_symbol
_atom_site_fract_x
_atom_site_fract_y
_atom_site_fract_z
_atom_site_U_iso_or_equiv
_atom_site_adp_type
_atom_site_occupancy
_atom_site_symmetry_multiplicity
_atom_site_calc_flag
_atom_site_refinement_flags
O4 O 0.4760(3) 0.47972(17) 0.19935(7) 0.0239(4) Uani 1 1 d .
H4A H 0.4539 0.3952 0.2110 0.036 Uiso 1 1 calc R
O3 O 0.4715(3) 0.19971(17) 0.21565(8) 0.0309(5) Uani 1 1 d .
H3A H 0.4989 0.1154 0.2265 0.046 Uiso 1 1 calc R
O2 O 0.3315(3) 0.5864(2) 0.01380(8) 0.0327(5) Uani 1 1 d .
C14 C 0.6589(4) 0.3151(2) 0.12796(11) 0.0196(5) Uani 1 1 d .
O1 O 0.5442(3) 0.6381(2) -0.06306(7) 0.0372(5) Uani 1 1 d .
C13 C 0.4902(4) 0.2115(2) 0.14947(11) 0.0254(5) Uani 1 1 d .
H13A H 0.3624 0.2460 0.1325 0.030 Uiso 1 1 calc R
H13B H 0.5156 0.1142 0.1324 0.030 Uiso 1 1 calc R
C12 C 0.6642(4) 0.3028(2) 0.05601(10) 0.0215(5) Uani 1 1 d .
H12A H 0.7285 0.2107 0.0444 0.026 Uiso 1 1 calc R
H12B H 0.5264 0.3011 0.0402 0.026 Uiso 1 1 calc R
C11 C 0.5573(4) 0.5870(2) 0.10037(10) 0.0205(5) Uani 1 1 d .
C10 C 0.3385(4) 0.5549(3) 0.07929(11) 0.0258(6) Uani 1 1 d .
H10A H 0.3042 0.4526 0.0870 0.031 Uiso 1 1 calc R
H10B H 0.2435 0.6168 0.1018 0.031 Uiso 1 1 calc R
C9 C 0.6768(4) 0.5761(2) 0.03966(11) 0.0225(6) Uani 1 1 d .
H9A H 0.7786 0.6547 0.0385 0.027 Uiso 1 1 calc R
C8 C 0.9148(4) 0.3784(3) 0.20612(11) 0.0290(6) Uani 1 1 d .
H8A H 0.8454 0.3518 0.2445 0.035 Uiso 1 1 calc R
H8B H 1.0592 0.3852 0.2142 0.035 Uiso 1 1 calc R
C7 C 0.8333(4) 0.5199(3) 0.17957(11) 0.0230(5) Uani 1 1 d .
H7A H 0.9241 0.5591 0.1480 0.028 Uiso 1 1 calc R
H7B H 0.8159 0.5931 0.2122 0.028 Uiso 1 1 calc R
C6 C 0.6294(3) 0.4782(2) 0.15091(10) 0.0170(5) Uani 1 1 d .
C5 C 0.5176(5) 0.6052(3) -0.00990(11) 0.0289(6) Uani 1 1 d .
C4 C 0.8995(5) 0.1088(3) 0.17079(12) 0.0337(7) Uani 1 1 d .
H4B H 1.0350 0.0943 0.1860 0.051 Uiso 1 1 calc R
H4C H 0.8782 0.0491 0.1344 0.051 Uiso 1 1 calc R
H4D H 0.8042 0.0813 0.2026 0.051 Uiso 1 1 calc R
C3 C 0.5644(4) 0.7464(2) 0.12407(12) 0.0294(6) Uani 1 1 d .
H3B H 0.4899 0.7538 0.1625 0.044 Uiso 1 1 calc R
H3C H 0.5048 0.8105 0.0935 0.044 Uiso 1 1 calc R
H3D H 0.7027 0.7747 0.1311 0.044 Uiso 1 1 calc R
C2 C 0.7784(4) 0.4297(3) 0.02596(10) 0.0239(6) Uani 1 1 d .
H2A H 0.9163 0.4316 0.0417 0.029 Uiso 1 1 calc R
H2B H 0.7841 0.4147 -0.0189 0.029 Uiso 1 1 calc R
C1 C 0.8696(4) 0.2690(3) 0.15415(11) 0.0228(5) Uani 1 1 d .
H1A H 0.9675 0.2901 0.1209 0.027 Uiso 1 1 calc R

loop_
_atom_site_aniso_label
_atom_site_aniso_U_11
_atom_site_aniso_U_22
_atom_site_aniso_U_33
_atom_site_aniso_U_23
_atom_site_aniso_U_13
_atom_site_aniso_U_12
O4 0.0260(9) 0.0223(8) 0.0234(8) 0.0018(7) 0.0080(7) -0.0012(7)
O3 0.0430(12) 0.0230(8) 0.0269(9) 0.0106(7) 0.0050(8) -0.0023(8)
O2 0.0293(10) 0.0374(10) 0.0315(10) 0.0069(8) -0.0073(8) 0.0042(9)
C14 0.0213(11) 0.0180(11) 0.0195(10) -0.0023(9) 0.0014(9) -0.0020(9)
O1 0.0515(13) 0.0423(10) 0.0178(9) 0.0047(8) -0.0038(8) 0.0031(10)
C13 0.0301(13) 0.0183(11) 0.0277(11) 0.0010(10) 0.0005(10) -0.0054(10)
C12 0.0277(13) 0.0151(10) 0.0217(11) -0.0024(9) -0.0009(9) 0.0013(10)
C11 0.0214(12) 0.0173(11) 0.0229(11) 0.0010(9) 0.0026(9) 0.0008(9)
C10 0.0249(13) 0.0241(11) 0.0283(13) 0.0045(10) -0.0014(10) 0.0002(10)
C9 0.0263(13) 0.0200(11) 0.0212(12) 0.0019(9) -0.0010(10) -0.0045(10)
C8 0.0269(13) 0.0340(13) 0.0261(12) -0.0038(11) -0.0088(10) 0.0001(11)
C7 0.0234(12) 0.0212(11) 0.0245(12) -0.0047(9) 0.0000(10) -0.0007(10)
C6 0.0190(11) 0.0162(11) 0.0159(10) -0.0008(8) 0.0033(8) -0.0007(9)
C5 0.0350(14) 0.0228(11) 0.0289(13) 0.0042(10) -0.0037(11) 0.0043(11)
C4 0.0359(15) 0.0324(14) 0.0329(13) 0.0017(11) -0.0050(11) 0.0113(12)
C3 0.0397(15) 0.0157(11) 0.0326(12) 0.0045(10) 0.0056(11) 0.0041(10)
C2 0.0251(12) 0.0250(11) 0.0217(12) 0.0006(10) 0.0025(10) -0.0004(10)
C1 0.0224(12) 0.0238(12) 0.0222(11) -0.0021(9) -0.0011(9) 0.0049(10)

loop_
_atom_type_symbol
_atom_type_description
_atom_type_scat_dispersion_real
_atom_type_scat_dispersion_imag
_atom_type_scat_source
C C 0.0033 0.0016 'International Tables Vol C Tables 4.2.6.8 and 6.1.1.4'
H H 0.0000 0.0000 'International Tables Vol C Tables 4.2.6.8 and 6.1.1.4'
O O 0.0106 0.0060 'International Tables Vol C Tables 4.2.6.8 and 6.1.1.4'

loop_
_geom_angle_atom_site_label_1
_geom_angle_atom_site_label_2
_geom_angle_atom_site_label_3
_geom_angle
C5 O2 C10 111.52(19)
C13 C14 C12 105.79(18)
C13 C14 C1 112.10(19)
C12 C14 C1 108.64(19)
C13 C14 C6 113.31(19)
C12 C14 C6 112.50(17)
C1 C14 C6 104.56(18)
O3 C13 C14 114.11(19)
C2 C12 C14 112.22(19)
C9 C11 C3 109.13(19)
C9 C11 C10 102.86(18)
C3 C11 C10 107.69(19)
C9 C11 C6 113.44(18)
C3 C11 C6 111.31(19)
C10 C11 C6 111.95(18)
O2 C10 C11 106.22(19)
C5 C9 C2 108.9(2)
C5 C9 C11 103.2(2)
C2 C9 C11 116.76(18)
C7 C8 C1 102.22(19)
C8 C7 C6 104.75(18)
O4 C6 C7 108.99(17)
O4 C6 C11 106.30(17)
C7 C6 C11 113.28(18)
O4 C6 C14 108.60(16)
C7 C6 C14 104.52(17)
C11 C6 C14 115.02(18)
O1 C5 O2 122.0(3)
O1 C5 C9 127.7(3)
O2 C5 C9 110.34(19)
C9 C2 C12 111.33(18)
C4 C1 C8 115.5(2)
C4 C1 C14 117.4(2)
C8 C1 C14 105.22(19)

loop_
_geom_bond_atom_site_label_1
_geom_bond_atom_site_label_2
_geom_bond_distance
O4 C6 1.449(3)
O3 C13 1.426(3)
O2 C5 1.339(4)
O2 C10 1.431(3)
C14 C13 1.528(3)
C14 C12 1.545(3)
C14 C1 1.556(3)
C14 C6 1.572(3)
O1 C5 1.189(3)
C12 C2 1.519(3)
C11 C9 1.523(3)
C11 C3 1.534(3)
C11 C10 1.540(3)
C11 C6 1.540(3)
C9 C5 1.515(3)
C9 C2 1.517(3)
C8 C7 1.504(3)
C8 C1 1.521(3)
C7 C6 1.525(3)
C4 C1 1.510(3)
